data_7105877
loop_
_publ_author_name
'Ning Liu'
'Li Wang'
'Zhong-Xia Wang'

_publ_section_title
;
 Room-temperature nickel-catalysed cross-couplings of aryl chlorides with
 arylzincs through a radical pathway
;
_journal_issue 5
_journal_name_full 'Chemical Communications'
_journal_page_first 1598
_journal_page_last 1600
_journal_paper_doi 10.1039/c0cc03064c
_journal_volume 47
_journal_year 2011
_chemical_formula_sum 'C37 H30 Cl N Ni P2 S'
_chemical_formula_weight 676.78
_space_group_IT_number 14
_symmetry_cell_setting monoclinic
_symmetry_space_group_name_Hall '-P 2ybc'
_symmetry_space_group_name_H-M 'P 1 21/c 1'
_atom_sites_solution_hydrogens geom
_atom_sites_solution_primary direct
_atom_sites_solution_secondary difmap
_audit_creation_method SHELXL-97
_cell_angle_alpha 90.000(5)
_cell_angle_beta 95.316(5)
_cell_angle_gamma 90.000(5)
_cell_formula_units_Z 4
_cell_length_a 9.535(5)
_cell_length_b 22.010(5)
_cell_length_c 15.523(5)
_cell_measurement_reflns_used 11215
_cell_measurement_temperature 295(2)
_cell_measurement_theta_max 62.7031
_cell_measurement_theta_min 2.8525
_cell_volume 3244(2)
_computing_cell_refinement 'CrysAlis RED'
_computing_data_collection 'CrysAlis CCD'
_computing_data_reduction 'CrysAlis RED'
_computing_molecular_graphics 'Ortep-3 (L. J. Farrugia, 2001)'
_computing_publication_material SHELXL-97
_computing_structure_refinement 'SHELXL-97 (Sheldrick, 1997)'
_computing_structure_solution 'SHELXS-97 (Sheldrick, 1997)'
_diffrn_ambient_temperature 295(2)
_diffrn_detector_area_resol_mean 15.9149
_diffrn_measured_fraction_theta_full 0.977
_diffrn_measured_fraction_theta_max 0.977
_diffrn_measurement_device_type 'Gemini S Ultra'
_diffrn_radiation_monochromator mirror
_diffrn_radiation_source 'Ultra (Cu) X-ray Source'
_diffrn_radiation_type CuK\a
_diffrn_radiation_wavelength 1.54184
_diffrn_reflns_av_R_equivalents 0.0322
_diffrn_reflns_av_sigmaI/netI 0.0254
_diffrn_reflns_limit_h_max 10
_diffrn_reflns_limit_h_min -8
_diffrn_reflns_limit_k_max 25
_diffrn_reflns_limit_k_min -25
_diffrn_reflns_limit_l_max 17
_diffrn_reflns_limit_l_min -17
_diffrn_reflns_number 25396
_diffrn_reflns_theta_full 62.74
_diffrn_reflns_theta_max 62.74
_diffrn_reflns_theta_min 3.49
_diffrn_standards_decay_% none
_exptl_absorpt_coefficient_mu 3.360
_exptl_absorpt_correction_T_max 0.5252
_exptl_absorpt_correction_T_min 0.4127
_exptl_absorpt_correction_type multi-scan
_exptl_absorpt_process_details
;
CrysAlis RED, Oxford Diffraction Ltd.,
Version 1.171.32.24 (release 21-04-2008 CrysAlis171 .NET)
(compiled Apr 21 2008,18:23:10)
Empirical absorption correction using spherical harmonics,
implemented in SCALE3 ABSPACK scaling algorithm.
;
_exptl_crystal_density_diffrn 1.386
_exptl_crystal_density_method 'not measured'
_exptl_crystal_description block
_exptl_crystal_F_000 1400
_exptl_crystal_size_max 0.32
_exptl_crystal_size_mid 0.28
_exptl_crystal_size_min 0.22
_refine_diff_density_max 1.823
_refine_diff_density_min -0.499
_refine_diff_density_rms 0.057
_refine_ls_extinction_method none
_refine_ls_goodness_of_fit_ref 0.999
_refine_ls_hydrogen_treatment constr
_refine_ls_matrix_type full
_refine_ls_number_parameters 388
_refine_ls_number_reflns 5072
_refine_ls_number_restraints 12
_refine_ls_restrained_S_all 1.009
_refine_ls_R_factor_all 0.0608
_refine_ls_R_factor_gt 0.0492
_refine_ls_shift/su_max 0.000
_refine_ls_shift/su_mean 0.000
_refine_ls_structure_factor_coef Fsqd
_refine_ls_weighting_details 'calc w=1/[\s^2^(Fo^2^)+(0.0572P)^2^+4.4867P] where P=(Fo^2^+2Fc^2^)/3'
_refine_ls_weighting_scheme calc
_refine_ls_wR_factor_gt 0.1216
_refine_ls_wR_factor_ref 0.1276
_reflns_number_gt 4100
_reflns_number_total 5072
_reflns_threshold_expression >2sigma(I)
_cod_data_source_file C0CC03064C.TXT
_cod_data_source_block l1-090105
_cod_database_code 7105877

loop_
_symmetry_equiv_pos_as_xyz
'x, y, z'
'-x, y+1/2, -z+1/2'
'-x, -y, -z'
'x, -y-1/2, z-1/2'

loop_
_atom_site_label
_atom_site_type_symbol
_atom_site_fract_x
_atom_site_fract_y
_atom_site_fract_z
_atom_site_U_iso_or_equiv
_atom_site_adp_type
_atom_site_occupancy
_atom_site_symmetry_multiplicity
_atom_site_calc_flag
_atom_site_refinement_flags
_atom_site_disorder_assembly
_atom_site_disorder_group
Ni1 Ni 0.34643(6) 0.17796(3) 0.34776(4) 0.04314(18) Uani 1 1 d . . .
S1 S 0.48807(12) 0.25449(5) 0.31503(6) 0.0595(3) Uani 1 1 d . . .
P1 P 0.21693(10) 0.10372(4) 0.38162(6) 0.0445(2) Uani 1 1 d . . .
P2 P 0.50165(11) 0.29278(4) 0.43250(6) 0.0483(2) Uani 1 1 d . . .
Cl1 Cl 0.36981(13) 0.13951(5) 0.21979(6) 0.0694(3) Uani 1 1 d . . .
C5 C 0.2642(4) 0.17370(16) 0.5212(2) 0.0438(8) Uani 1 1 d . . .
N1 N 0.3238(3) 0.20844(13) 0.46003(17) 0.0448(7) Uani 1 1 d . . .
C6 C 0.2585(4) 0.1894(2) 0.6089(2) 0.0579(10) Uani 1 1 d . . .
H6 H 0.2890 0.2276 0.6285 0.070 Uiso 1 1 calc R . .
C7 C 0.0383(4) 0.10144(17) 0.3297(3) 0.0551(10) Uani 1 1 d . . .
C13 C 0.2825(4) 0.02705(17) 0.3730(3) 0.0524(9) Uani 1 1 d . . .
C1 C 0.2080(4) 0.1486(2) 0.6654(3) 0.0657(12) Uani 1 1 d . . .
H1 H 0.2080 0.1594 0.7233 0.079 Uiso 1 1 calc R . .
C3 C 0.1569(4) 0.0769(2) 0.5543(3) 0.0634(11) Uani 1 1 d . . .
H3 H 0.1219 0.0392 0.5358 0.076 Uiso 1 1 calc R . .
C32 C 0.2113(4) 0.31334(19) 0.4444(3) 0.0571(10) Uani 1 1 d . . .
C21 C 0.6369(4) 0.2687(2) 0.5975(3) 0.0609(11) Uani 1 1 d . . .
H21 H 0.5541 0.2800 0.6205 0.073 Uiso 1 1 calc R . .
C25 C 0.7668(5) 0.2468(2) 0.4764(3) 0.0738(13) Uani 1 1 d . . .
H25 H 0.7713 0.2432 0.4170 0.089 Uiso 1 1 calc R . .
C37 C 0.1162(5) 0.2958(2) 0.3767(3) 0.0657(11) Uani 1 1 d . . .
H37 H 0.1291 0.2593 0.3484 0.079 Uiso 1 1 calc R . .
C10 C -0.2321(6) 0.0952(3) 0.2490(5) 0.109(2) Uani 1 1 d . . .
H10 H -0.3230 0.0924 0.2219 0.131 Uiso 1 1 calc R . .
C20 C 0.6425(4) 0.26461(17) 0.5081(2) 0.0514(9) Uani 1 1 d . . .
C9 C -0.2118(5) 0.1053(3) 0.3334(5) 0.1001(19) Uani 1 1 d . . .
H9 H -0.2893 0.1109 0.3648 0.120 Uiso 1 1 calc R . .
C36 C 0.0010(5) 0.3322(3) 0.3504(3) 0.0828(15) Uani 1 1 d . . .
H36 H -0.0630 0.3199 0.3050 0.099 Uiso 1 1 calc R . .
C19 C 0.3379(4) 0.27344(17) 0.4782(2) 0.0506(9) Uani 1 1 d . . .
H19 H 0.3528 0.2787 0.5410 0.061 Uiso 1 1 calc R . .
C29 C 0.6120(8) 0.4920(2) 0.4016(4) 0.111(2) Uani 1 1 d . . .
H29 H 0.6409 0.5318 0.3937 0.133 Uiso 1 1 calc R . .
C12 C 0.0157(6) 0.0928(4) 0.2430(4) 0.113(2) Uani 1 1 d . . .
H12 H 0.0922 0.0894 0.2103 0.135 Uiso 1 1 calc R . .
C4 C 0.2079(4) 0.11674(17) 0.4947(2) 0.0470(8) Uani 1 1 d . . .
C33 C 0.1881(6) 0.3674(2) 0.4855(4) 0.0931(18) Uani 1 1 d . . .
H33 H 0.2509 0.3799 0.5314 0.112 Uiso 1 1 calc R . .
C8 C -0.0779(5) 0.1075(3) 0.3759(4) 0.0805(14) Uani 1 1 d . . .
H8 H -0.0661 0.1132 0.4355 0.097 Uiso 1 1 calc R . .
C11 C -0.1200(7) 0.0891(4) 0.2026(5) 0.140(3) Uani 1 1 d . . .
H11 H -0.1338 0.0823 0.1433 0.168 Uiso 1 1 calc R . .
C23 C 0.8775(5) 0.2391(2) 0.6180(3) 0.0779(14) Uani 1 1 d . . .
H23 H 0.9570 0.2308 0.6555 0.093 Uiso 1 1 calc R . .
C22 C 0.7556(5) 0.2556(2) 0.6505(3) 0.0766(14) Uani 1 1 d . . .
H22 H 0.7530 0.2582 0.7102 0.092 Uiso 1 1 calc R . .
C24 C 0.8841(5) 0.2344(3) 0.5323(4) 0.0858(15) Uani 1 1 d . . .
H24 H 0.9679 0.2229 0.5107 0.103 Uiso 1 1 calc R . .
C28 C 0.6519(7) 0.4635(2) 0.4751(4) 0.0973(18) Uani 1 1 d . . .
H28 H 0.7045 0.4839 0.5195 0.117 Uiso 1 1 calc R . .
C26 C 0.5339(4) 0.37351(16) 0.4224(2) 0.0507(9) Uani 1 1 d U . .
C14 C 0.1940(6) -0.0216(2) 0.3601(5) 0.108(2) Uani 1 1 d . . .
H14 H 0.0975 -0.0150 0.3503 0.130 Uiso 1 1 calc R . .
C27 C 0.6156(6) 0.40385(19) 0.4854(3) 0.0804(15) Uani 1 1 d . . .
H27 H 0.6473 0.3837 0.5361 0.096 Uiso 1 1 calc R . .
C18 C 0.4244(5) 0.0158(2) 0.3873(3) 0.0777(14) Uani 1 1 d . . .
H18 H 0.4879 0.0479 0.3950 0.093 Uiso 1 1 calc R . .
C31 C 0.4908(9) 0.4041(2) 0.3488(4) 0.121(3) Uani 1 1 d . . .
H31 H 0.4347 0.3848 0.3048 0.146 Uiso 1 1 calc R . .
C30 C 0.5305(11) 0.4641(3) 0.3389(4) 0.155(4) Uani 1 1 d . . .
H30 H 0.5003 0.4851 0.2885 0.186 Uiso 1 1 calc R . .
C35 C -0.0181(6) 0.3862(3) 0.3912(4) 0.1001(18) Uani 1 1 d . . .
H35 H -0.0933 0.4112 0.3724 0.120 Uiso 1 1 calc R . .
C34 C 0.0730(7) 0.4031(3) 0.4596(5) 0.119(2) Uani 1 1 d . . .
H34 H 0.0578 0.4390 0.4890 0.142 Uiso 1 1 calc R . .
C2 C 0.1577(5) 0.0927(2) 0.6395(3) 0.0707(13) Uani 1 1 d . . .
H2 H 0.1246 0.0658 0.6792 0.085 Uiso 1 1 calc R . .
C17 C 0.4728(7) -0.0443(3) 0.3903(4) 0.102(2) Uani 1 1 d . . .
H17 H 0.5687 -0.0519 0.4012 0.122 Uiso 1 1 calc R . .
C16 C 0.3829(9) -0.0909(3) 0.3777(5) 0.113(2) Uani 1 1 d . . .
H16 H 0.4164 -0.1306 0.3803 0.135 Uiso 1 1 calc R . .
C15 C 0.2452(9) -0.0802(3) 0.3613(6) 0.130(3) Uani 1 1 d U . .
H15 H 0.1832 -0.1126 0.3507 0.156 Uiso 1 1 calc R . .

loop_
_atom_site_aniso_label
_atom_site_aniso_U_11
_atom_site_aniso_U_22
_atom_site_aniso_U_33
_atom_site_aniso_U_23
_atom_site_aniso_U_13
_atom_site_aniso_U_12
Ni1 0.0489(4) 0.0423(3) 0.0389(3) -0.0063(2) 0.0075(2) -0.0088(3)
S1 0.0770(7) 0.0576(6) 0.0470(5) -0.0124(4) 0.0227(5) -0.0232(5)
P1 0.0394(5) 0.0421(5) 0.0516(5) -0.0025(4) 0.0027(4) -0.0049(4)
P2 0.0548(6) 0.0448(5) 0.0462(5) -0.0037(4) 0.0088(4) -0.0072(4)
Cl1 0.0923(8) 0.0675(6) 0.0508(5) -0.0210(5) 0.0197(5) -0.0223(6)
C5 0.039(2) 0.051(2) 0.0427(19) 0.0027(15) 0.0064(15) -0.0010(16)
N1 0.0533(18) 0.0428(16) 0.0390(15) -0.0033(12) 0.0077(13) -0.0082(14)
C6 0.059(3) 0.071(3) 0.045(2) -0.0013(18) 0.0096(18) -0.006(2)
C7 0.042(2) 0.049(2) 0.072(3) -0.0025(19) -0.0061(19) -0.0020(17)
C13 0.047(2) 0.049(2) 0.061(2) -0.0001(18) 0.0052(18) 0.0012(17)
C1 0.058(3) 0.093(3) 0.048(2) 0.009(2) 0.0148(19) -0.005(2)
C3 0.051(3) 0.065(3) 0.074(3) 0.013(2) 0.009(2) -0.013(2)
C32 0.049(2) 0.060(2) 0.062(2) -0.0104(19) 0.0071(19) -0.0019(19)
C21 0.054(3) 0.076(3) 0.054(2) 0.007(2) 0.0096(19) 0.015(2)
C25 0.068(3) 0.093(3) 0.063(3) 0.001(2) 0.019(2) 0.010(3)
C37 0.062(3) 0.078(3) 0.058(2) -0.010(2) 0.005(2) 0.004(2)
C10 0.053(4) 0.123(5) 0.143(6) 0.004(5) -0.033(4) -0.001(3)
C20 0.057(2) 0.044(2) 0.053(2) 0.0001(16) 0.0040(18) 0.0031(17)
C9 0.043(3) 0.118(5) 0.138(6) -0.008(4) 0.002(3) -0.003(3)
C36 0.066(3) 0.114(4) 0.067(3) 0.003(3) -0.001(2) 0.017(3)
C19 0.059(2) 0.050(2) 0.043(2) -0.0079(16) 0.0074(17) -0.0070(18)
C29 0.187(7) 0.050(3) 0.102(5) -0.003(3) 0.051(5) -0.028(4)
C12 0.054(3) 0.201(7) 0.080(4) -0.021(4) -0.013(3) 0.011(4)
C4 0.038(2) 0.052(2) 0.052(2) 0.0053(17) 0.0060(16) -0.0045(16)
C33 0.072(3) 0.079(3) 0.124(5) -0.037(3) -0.013(3) 0.018(3)
C8 0.048(3) 0.098(4) 0.096(4) -0.012(3) 0.006(2) -0.003(2)
C11 0.076(5) 0.237(10) 0.100(5) -0.015(5) -0.034(4) 0.002(5)
C23 0.065(3) 0.085(3) 0.082(3) 0.020(3) 0.002(3) 0.015(3)
C22 0.067(3) 0.106(4) 0.055(3) 0.011(2) 0.001(2) 0.022(3)
C24 0.062(3) 0.106(4) 0.091(4) 0.015(3) 0.017(3) 0.026(3)
C28 0.112(5) 0.053(3) 0.121(5) -0.012(3) -0.019(4) -0.017(3)
C26 0.064(2) 0.0393(19) 0.049(2) -0.0005(16) 0.0092(18) -0.0063(17)
C14 0.073(4) 0.044(3) 0.207(7) -0.005(3) 0.011(4) -0.001(2)
C27 0.107(4) 0.044(2) 0.084(3) 0.000(2) -0.026(3) -0.005(2)
C18 0.053(3) 0.082(3) 0.096(4) -0.017(3) -0.006(2) 0.013(2)
C31 0.228(8) 0.058(3) 0.068(3) 0.006(3) -0.043(4) -0.018(4)
C30 0.332(13) 0.060(3) 0.068(4) 0.020(3) -0.011(5) -0.016(5)
C35 0.075(4) 0.105(4) 0.119(5) 0.007(4) 0.004(3) 0.030(3)
C34 0.093(5) 0.088(4) 0.170(7) -0.043(4) -0.010(4) 0.035(4)
C2 0.061(3) 0.094(4) 0.059(3) 0.022(2) 0.015(2) -0.012(3)
C17 0.079(4) 0.122(5) 0.100(4) -0.014(4) -0.014(3) 0.049(4)
C16 0.132(6) 0.070(4) 0.135(6) 0.014(4) 0.007(5) 0.033(4)
C15 0.126(5) 0.059(3) 0.205(7) -0.003(4) 0.020(5) 0.000(4)

loop_
_atom_type_symbol
_atom_type_description
_atom_type_scat_dispersion_real
_atom_type_scat_dispersion_imag
_atom_type_scat_source
C C 0.0181 0.0091 'International Tables Vol C Tables 4.2.6.8 and 6.1.1.4'
H H 0.0000 0.0000 'International Tables Vol C Tables 4.2.6.8 and 6.1.1.4'
P P 0.2955 0.4335 'International Tables Vol C Tables 4.2.6.8 and 6.1.1.4'
S S 0.3331 0.5567 'International Tables Vol C Tables 4.2.6.8 and 6.1.1.4'
Cl Cl 0.3639 0.7018 'International Tables Vol C Tables 4.2.6.8 and 6.1.1.4'
Ni Ni -3.0029 0.5091 'International Tables Vol C Tables 4.2.6.8 and 6.1.1.4'
N N 0.0311 0.0180 'International Tables Vol C Tables 4.2.6.8 and 6.1.1.4'

loop_
_geom_angle_atom_site_label_1
_geom_angle_atom_site_label_2
_geom_angle_atom_site_label_3
_geom_angle
_geom_angle_site_symmetry_1
_geom_angle_site_symmetry_3
_geom_angle_publ_flag
N1 Ni1 P1 85.83(9) . . ?
N1 Ni1 Cl1 177.88(9) . . ?
P1 Ni1 Cl1 92.13(4) . . ?
N1 Ni1 S1 93.70(9) . . ?
P1 Ni1 S1 178.13(5) . . ?
Cl1 Ni1 S1 88.32(4) . . ?
P2 S1 Ni1 95.69(5) . . ?
C4 P1 C13 105.67(18) . . ?
C4 P1 C7 108.16(18) . . ?
C13 P1 C7 104.95(18) . . ?
C4 P1 Ni1 101.53(12) . . ?
C13 P1 Ni1 118.84(13) . . ?
C7 P1 Ni1 116.75(14) . . ?
C20 P2 C26 105.69(18) . . ?
C20 P2 C19 106.18(18) . . ?
C26 P2 C19 114.85(18) . . ?
C20 P2 S1 115.34(13) . . ?
C26 P2 S1 109.35(13) . . ?
C19 P2 S1 105.68(13) . . ?
N1 C5 C6 125.6(3) . . ?
N1 C5 C4 117.5(3) . . ?
C6 C5 C4 116.9(3) . . ?
C5 N1 C19 116.4(3) . . ?
C5 N1 Ni1 121.6(2) . . ?
C19 N1 Ni1 120.4(2) . . ?
C1 C6 C5 120.1(4) . . ?
C1 C6 H6 119.9 . . ?
C5 C6 H6 119.9 . . ?
C12 C7 C8 117.9(4) . . ?
C12 C7 P1 120.0(4) . . ?
C8 C7 P1 122.1(3) . . ?
C14 C13 C18 118.0(4) . . ?
C14 C13 P1 121.9(3) . . ?
C18 C13 P1 119.9(3) . . ?
C2 C1 C6 122.4(4) . . ?
C2 C1 H1 118.8 . . ?
C6 C1 H1 118.8 . . ?
C2 C3 C4 120.8(4) . . ?
C2 C3 H3 119.6 . . ?
C4 C3 H3 119.6 . . ?
C37 C32 C33 118.2(4) . . ?
C37 C32 C19 122.5(4) . . ?
C33 C32 C19 119.2(4) . . ?
C22 C21 C20 118.6(4) . . ?
C22 C21 H21 120.7 . . ?
C20 C21 H21 120.7 . . ?
C20 C25 C24 120.3(4) . . ?
C20 C25 H25 119.9 . . ?
C24 C25 H25 119.9 . . ?
C32 C37 C36 120.6(5) . . ?
C32 C37 H37 119.7 . . ?
C36 C37 H37 119.7 . . ?
C9 C10 C11 119.6(6) . . ?
C9 C10 H10 120.2 . . ?
C11 C10 H10 120.2 . . ?
C25 C20 C21 119.0(4) . . ?
C25 C20 P2 118.4(3) . . ?
C21 C20 P2 121.9(3) . . ?
C10 C9 C8 121.4(6) . . ?
C10 C9 H9 119.3 . . ?
C8 C9 H9 119.3 . . ?
C35 C36 C37 120.1(5) . . ?
C35 C36 H36 120.0 . . ?
C37 C36 H36 120.0 . . ?
N1 C19 C32 115.9(3) . . ?
N1 C19 P2 102.7(2) . . ?
C32 C19 P2 113.9(3) . . ?
N1 C19 H19 108.0 . . ?
C32 C19 H19 108.0 . . ?
P2 C19 H19 108.0 . . ?
C28 C29 C30 120.7(5) . . ?
C28 C29 H29 119.7 . . ?
C30 C29 H29 119.7 . . ?
C7 C12 C11 120.8(6) . . ?
C7 C12 H12 119.6 . . ?
C11 C12 H12 119.6 . . ?
C3 C4 C5 120.8(4) . . ?
C3 C4 P1 127.0(3) . . ?
C5 C4 P1 112.2(3) . . ?
C32 C33 C34 121.0(5) . . ?
C32 C33 H33 119.5 . . ?
C34 C33 H33 119.5 . . ?
C7 C8 C9 119.9(5) . . ?
C7 C8 H8 120.0 . . ?
C9 C8 H8 120.0 . . ?
C10 C11 C12 120.3(7) . . ?
C10 C11 H11 119.9 . . ?
C12 C11 H11 119.9 . . ?
C24 C23 C22 120.6(5) . . ?
C24 C23 H23 119.7 . . ?
C22 C23 H23 119.7 . . ?
C23 C22 C21 121.4(4) . . ?
C23 C22 H22 119.3 . . ?
C21 C22 H22 119.3 . . ?
C23 C24 C25 120.0(5) . . ?
C23 C24 H24 120.0 . . ?
C25 C24 H24 120.0 . . ?
C29 C28 C27 119.9(5) . . ?
C29 C28 H28 120.1 . . ?
C27 C28 H28 120.1 . . ?
C31 C26 C27 117.9(4) . . ?
C31 C26 P2 121.3(3) . . ?
C27 C26 P2 120.5(3) . . ?
C13 C14 C15 121.2(6) . . ?
C13 C14 H14 119.4 . . ?
C15 C14 H14 119.4 . . ?
C26 C27 C28 121.2(5) . . ?
C26 C27 H27 119.4 . . ?
C28 C27 H27 119.4 . . ?
C13 C18 C17 119.4(5) . . ?
C13 C18 H18 120.3 . . ?
C17 C18 H18 120.3 . . ?
C26 C31 C30 120.1(5) . . ?
C26 C31 H31 119.9 . . ?
C30 C31 H31 119.9 . . ?
C29 C30 C31 120.2(6) . . ?
C29 C30 H30 119.9 . . ?
C31 C30 H30 119.9 . . ?
C34 C35 C36 119.8(5) . . ?
C34 C35 H35 120.1 . . ?
C36 C35 H35 120.1 . . ?
C35 C34 C33 120.3(6) . . ?
C35 C34 H34 119.9 . . ?
C33 C34 H34 119.9 . . ?
C3 C2 C1 118.9(4) . . ?
C3 C2 H2 120.6 . . ?
C1 C2 H2 120.6 . . ?
C16 C17 C18 121.0(5) . . ?
C16 C17 H17 119.5 . . ?
C18 C17 H17 119.5 . . ?
C17 C16 C15 119.9(6) . . ?
C17 C16 H16 120.1 . . ?
C15 C16 H16 120.1 . . ?
C16 C15 C14 120.5(6) . . ?
C16 C15 H15 119.8 . . ?
C14 C15 H15 119.8 . . ?

loop_
_geom_bond_atom_site_label_1
_geom_bond_atom_site_label_2
_geom_bond_distance
_geom_bond_site_symmetry_2
_geom_bond_publ_flag
Ni1 N1 1.898(3) . ?
Ni1 P1 2.1427(12) . ?
Ni1 Cl1 2.1895(12) . ?
Ni1 S1 2.2464(12) . ?
S1 P2 2.0022(14) . ?
P1 C4 1.789(4) . ?
P1 C13 1.809(4) . ?
P1 C7 1.817(4) . ?
P2 C20 1.809(4) . ?
P2 C26 1.812(4) . ?
P2 C19 1.824(4) . ?
C5 N1 1.382(4) . ?
C5 C6 1.410(5) . ?
C5 C4 1.410(5) . ?
N1 C19 1.462(5) . ?
C6 C1 1.374(6) . ?
C6 H6 0.9300 . ?
C7 C12 1.356(7) . ?
C7 C8 1.381(6) . ?
C13 C14 1.366(6) . ?
C13 C18 1.373(6) . ?
C1 C2 1.368(7) . ?
C1 H1 0.9300 . ?
C3 C2 1.367(6) . ?
C3 C4 1.394(5) . ?
C3 H3 0.9300 . ?
C32 C37 1.378(6) . ?
C32 C33 1.377(6) . ?
C32 C19 1.544(6) . ?
C21 C22 1.367(6) . ?
C21 C20 1.397(5) . ?
C21 H21 0.9300 . ?
C25 C20 1.382(6) . ?
C25 C24 1.379(7) . ?
C25 H25 0.9300 . ?
C37 C36 1.390(7) . ?
C37 H37 0.9300 . ?
C10 C9 1.325(9) . ?
C10 C11 1.350(9) . ?
C10 H10 0.9300 . ?
C9 C8 1.382(7) . ?
C9 H9 0.9300 . ?
C36 C35 1.367(8) . ?
C36 H36 0.9300 . ?
C19 H19 0.9800 . ?
C29 C28 1.326(8) . ?
C29 C30 1.337(9) . ?
C29 H29 0.9300 . ?
C12 C11 1.387(8) . ?
C12 H12 0.9300 . ?
C33 C34 1.379(7) . ?
C33 H33 0.9300 . ?
C8 H8 0.9300 . ?
C11 H11 0.9300 . ?
C23 C24 1.341(7) . ?
C23 C22 1.359(6) . ?
C23 H23 0.9300 . ?
C22 H22 0.9300 . ?
C24 H24 0.9300 . ?
C28 C27 1.371(7) . ?
C28 H28 0.9300 . ?
C26 C31 1.358(6) . ?
C26 C27 1.366(6) . ?
C14 C15 1.379(8) . ?
C14 H14 0.9300 . ?
C27 H27 0.9300 . ?
C18 C17 1.400(8) . ?
C18 H18 0.9300 . ?
C31 C30 1.387(8) . ?
C31 H31 0.9300 . ?
C30 H30 0.9300 . ?
C35 C34 1.360(8) . ?
C35 H35 0.9300 . ?
C34 H34 0.9300 . ?
C2 H2 0.9300 . ?
C17 C16 1.340(9) . ?
C17 H17 0.9300 . ?
C16 C15 1.335(9) . ?
C16 H16 0.9300 . ?
C15 H15 0.9300 . ?

loop_
_geom_torsion_atom_site_label_1
_geom_torsion_atom_site_label_2
_geom_torsion_atom_site_label_3
_geom_torsion_atom_site_label_4
_geom_torsion
_geom_torsion_site_symmetry_1
_geom_torsion_site_symmetry_2
_geom_torsion_site_symmetry_3
_geom_torsion_site_symmetry_4
_geom_torsion_publ_flag
N1 Ni1 S1 P2 5.71(11) . . . . ?
P1 Ni1 S1 P2 -69.6(14) . . . . ?
Cl1 Ni1 S1 P2 -173.63(6) . . . . ?
N1 Ni1 P1 C4 -9.79(15) . . . . ?
Cl1 Ni1 P1 C4 169.62(13) . . . . ?
S1 Ni1 P1 C4 65.6(14) . . . . ?
N1 Ni1 P1 C13 -125.06(18) . . . . ?
Cl1 Ni1 P1 C13 54.34(16) . . . . ?
S1 Ni1 P1 C13 -49.6(15) . . . . ?
N1 Ni1 P1 C7 107.54(18) . . . . ?
Cl1 Ni1 P1 C7 -73.05(16) . . . . ?
S1 Ni1 P1 C7 -177(61) . . . . ?
Ni1 S1 P2 C20 88.69(15) . . . . ?
Ni1 S1 P2 C26 -152.39(15) . . . . ?
Ni1 S1 P2 C19 -28.25(14) . . . . ?
C6 C5 N1 C19 -22.1(5) . . . . ?
C4 C5 N1 C19 160.0(3) . . . . ?
C6 C5 N1 Ni1 171.9(3) . . . . ?
C4 C5 N1 Ni1 -6.1(4) . . . . ?
P1 Ni1 N1 C5 10.4(3) . . . . ?
Cl1 Ni1 N1 C5 -6(3) . . . . ?
S1 Ni1 N1 C5 -167.8(3) . . . . ?
P1 Ni1 N1 C19 -155.2(3) . . . . ?
Cl1 Ni1 N1 C19 -171(3) . . . . ?
S1 Ni1 N1 C19 26.6(3) . . . . ?
N1 C5 C6 C1 -174.0(4) . . . . ?
C4 C5 C6 C1 4.0(6) . . . . ?
C4 P1 C7 C12 179.2(5) . . . . ?
C13 P1 C7 C12 -68.4(5) . . . . ?
Ni1 P1 C7 C12 65.6(5) . . . . ?
C4 P1 C7 C8 -1.6(4) . . . . ?
C13 P1 C7 C8 110.8(4) . . . . ?
Ni1 P1 C7 C8 -115.2(4) . . . . ?
C4 P1 C13 C14 92.9(5) . . . . ?
C7 P1 C13 C14 -21.3(5) . . . . ?
Ni1 P1 C13 C14 -154.0(4) . . . . ?
C4 P1 C13 C18 -81.2(4) . . . . ?
C7 P1 C13 C18 164.6(4) . . . . ?
Ni1 P1 C13 C18 31.9(4) . . . . ?
C5 C6 C1 C2 -2.1(7) . . . . ?
C33 C32 C37 C36 0.7(7) . . . . ?
C19 C32 C37 C36 177.8(4) . . . . ?
C24 C25 C20 C21 -1.3(7) . . . . ?
C24 C25 C20 P2 169.5(4) . . . . ?
C22 C21 C20 C25 0.9(7) . . . . ?
C22 C21 C20 P2 -169.5(4) . . . . ?
C26 P2 C20 C25 -87.4(4) . . . . ?
C19 P2 C20 C25 150.2(4) . . . . ?
S1 P2 C20 C25 33.6(4) . . . . ?
C26 P2 C20 C21 83.1(4) . . . . ?
C19 P2 C20 C21 -39.3(4) . . . . ?
S1 P2 C20 C21 -155.9(3) . . . . ?
C11 C10 C9 C8 -2.3(12) . . . . ?
C32 C37 C36 C35 0.5(8) . . . . ?
C5 N1 C19 C32 -89.7(4) . . . . ?
Ni1 N1 C19 C32 76.6(4) . . . . ?
C5 N1 C19 P2 145.5(3) . . . . ?
Ni1 N1 C19 P2 -48.3(3) . . . . ?
C37 C32 C19 N1 -23.1(6) . . . . ?
C33 C32 C19 N1 153.9(4) . . . . ?
C37 C32 C19 P2 95.8(4) . . . . ?
C33 C32 C19 P2 -87.2(5) . . . . ?
C20 P2 C19 N1 -76.3(3) . . . . ?
C26 P2 C19 N1 167.3(2) . . . . ?
S1 P2 C19 N1 46.7(2) . . . . ?
C20 P2 C19 C32 157.6(3) . . . . ?
C26 P2 C19 C32 41.2(3) . . . . ?
S1 P2 C19 C32 -79.4(3) . . . . ?
C8 C7 C12 C11 -1.3(10) . . . . ?
P1 C7 C12 C11 178.0(6) . . . . ?
C2 C3 C4 C5 1.3(6) . . . . ?
C2 C3 C4 P1 179.3(3) . . . . ?
N1 C5 C4 C3 174.5(3) . . . . ?
C6 C5 C4 C3 -3.6(5) . . . . ?
N1 C5 C4 P1 -3.7(4) . . . . ?
C6 C5 C4 P1 178.1(3) . . . . ?
C13 P1 C4 C3 -43.7(4) . . . . ?
C7 P1 C4 C3 68.3(4) . . . . ?
Ni1 P1 C4 C3 -168.3(3) . . . . ?
C13 P1 C4 C5 134.4(3) . . . . ?
C7 P1 C4 C5 -113.6(3) . . . . ?
Ni1 P1 C4 C5 9.8(3) . . . . ?
C37 C32 C33 C34 -0.2(9) . . . . ?
C19 C32 C33 C34 -177.3(6) . . . . ?
C12 C7 C8 C9 -0.5(8) . . . . ?
P1 C7 C8 C9 -179.7(4) . . . . ?
C10 C9 C8 C7 2.3(10) . . . . ?
C9 C10 C11 C12 0.4(13) . . . . ?
C7 C12 C11 C10 1.4(14) . . . . ?
C24 C23 C22 C21 -0.6(9) . . . . ?
C20 C21 C22 C23 0.0(8) . . . . ?
C22 C23 C24 C25 0.3(9) . . . . ?
C20 C25 C24 C23 0.7(8) . . . . ?
C30 C29 C28 C27 3.3(12) . . . . ?
C20 P2 C26 C31 151.7(5) . . . . ?
C19 P2 C26 C31 -91.7(5) . . . . ?
S1 P2 C26 C31 26.9(5) . . . . ?
C20 P2 C26 C27 -21.1(4) . . . . ?
C19 P2 C26 C27 95.5(4) . . . . ?
S1 P2 C26 C27 -145.9(4) . . . . ?
C18 C13 C14 C15 0.0(10) . . . . ?
P1 C13 C14 C15 -174.2(6) . . . . ?
C31 C26 C27 C28 0.7(9) . . . . ?
P2 C26 C27 C28 173.8(5) . . . . ?
C29 C28 C27 C26 -2.6(10) . . . . ?
C14 C13 C18 C17 -1.6(8) . . . . ?
P1 C13 C18 C17 172.8(4) . . . . ?
C27 C26 C31 C30 0.3(11) . . . . ?
P2 C26 C31 C30 -172.7(7) . . . . ?
C28 C29 C30 C31 -2.3(14) . . . . ?
C26 C31 C30 C29 0.4(14) . . . . ?
C37 C36 C35 C34 -2.3(10) . . . . ?
C36 C35 C34 C33 2.8(11) . . . . ?
C32 C33 C34 C35 -1.6(11) . . . . ?
C4 C3 C2 C1 0.7(7) . . . . ?
C6 C1 C2 C3 -0.4(7) . . . . ?
C13 C18 C17 C16 1.4(9) . . . . ?
C18 C17 C16 C15 0.5(11) . . . . ?
C17 C16 C15 C14 -2.1(13) . . . . ?
C13 C14 C15 C16 1.9(13) . . . . ?
